data_1515990
loop_
_publ_author_name
'Culf, Adrian S.'
'Cuperlovi\'c-Culf, Miroslava'
'L\'eger, Daniel A'
'Decken, Andreas'

_publ_section_title
;
 Small Head-to-Tail Macrocyclic \a-Peptoids.
;
_journal_issue 10
_journal_name_full 'Organic letters'
_journal_page_first 2780
_journal_page_last 2783
_journal_paper_doi 10.1021/ol501102b
_journal_volume 16
_journal_year 2014
_chemical_absolute_configuration unk
_chemical_formula_moiety 'C27 H27 N3 O3'
_chemical_formula_sum 'C27 H27 N3 O3'
_chemical_formula_weight 441.52
_space_group_IT_number 29
_symmetry_cell_setting orthorhombic
_symmetry_Int_Tables_number 29
_symmetry_space_group_name_Hall 'P 2c -2ac'
_symmetry_space_group_name_H-M 'P c a 21'
_atom_sites_solution_hydrogens geom
_atom_sites_solution_primary direct
_atom_sites_solution_secondary difmap
_audit_creation_method SHELXL-97
_cell_angle_alpha 90.00
_cell_angle_beta 90.00
_cell_angle_gamma 90.00
_cell_formula_units_Z 8
_cell_length_a 17.384(5)
_cell_length_b 9.096(2)
_cell_length_c 28.177(7)
_cell_measurement_reflns_used 9004
_cell_measurement_temperature 188(1)
_cell_measurement_theta_max 25.88
_cell_measurement_theta_min 2.45
_cell_volume 4455(2)
_computing_cell_refinement 'Bruker SMART'
_computing_data_collection 'Bruker SMART'
_computing_data_reduction 'Bruker SAINT'
_computing_molecular_graphics 'Bruker SHELXTL (Sheldrick, 2008)'
_computing_publication_material 'Bruker SHELXTL (Sheldrick, 2008)'
_computing_structure_refinement 'SHELXL-97 (Sheldrick, 2008)'
_computing_structure_solution 'SHELXS-97 (Sheldrick, 2008)'
_diffrn_ambient_temperature 188(1)
_diffrn_measured_fraction_theta_full 1.000
_diffrn_measured_fraction_theta_max 0.984
_diffrn_measurement_device_type 'Bruker AXS SMART1000/P4'
_diffrn_measurement_method '\f and \w scans'
_diffrn_radiation_monochromator graphite
_diffrn_radiation_probe x-ray
_diffrn_radiation_type MoK\a
_diffrn_radiation_wavelength 0.71073
_diffrn_reflns_av_R_equivalents 0.0542
_diffrn_reflns_av_unetI/netI 0.0586
_diffrn_reflns_limit_h_max 22
_diffrn_reflns_limit_h_min -22
_diffrn_reflns_limit_k_max 11
_diffrn_reflns_limit_k_min -11
_diffrn_reflns_limit_l_max 36
_diffrn_reflns_limit_l_min -33
_diffrn_reflns_number 28985
_diffrn_reflns_theta_full 25.00
_diffrn_reflns_theta_max 27.50
_diffrn_reflns_theta_min 2.24
_diffrn_source 'fine-focus sealed tube'
_diffrn_source_type K760
_diffrn_standards_decay_% 0
_diffrn_standards_interval_count 0
_diffrn_standards_interval_time 0
_diffrn_standards_number 0
_exptl_absorpt_coefficient_mu 0.087
_exptl_absorpt_correction_T_max 0.9871
_exptl_absorpt_correction_T_min 0.9497
_exptl_absorpt_correction_type multi-scan
_exptl_absorpt_process_details 'SADABS (Sheldrick, 2008)'
_exptl_crystal_colour Colourless
_exptl_crystal_density_diffrn 1.316
_exptl_crystal_density_method 'not measured'
_exptl_crystal_description Rod
_exptl_crystal_F_000 1872
_exptl_crystal_recrystallization_method 'CHCl3, MeOH, DMF'
_exptl_crystal_size_max 0.60
_exptl_crystal_size_mid 0.15
_exptl_crystal_size_min 0.15
_refine_diff_density_max 0.193
_refine_diff_density_min -0.188
_refine_diff_density_rms 0.042
_refine_ls_extinction_method none
_refine_ls_goodness_of_fit_ref 1.115
_refine_ls_hydrogen_treatment constr
_refine_ls_matrix_type full
_refine_ls_number_parameters 595
_refine_ls_number_reflns 8229
_refine_ls_number_restraints 1
_refine_ls_restrained_S_all 1.115
_refine_ls_R_factor_all 0.0893
_refine_ls_R_factor_gt 0.0411
_refine_ls_shift/su_max 0.000
_refine_ls_shift/su_mean 0.000
_refine_ls_structure_factor_coef Fsqd
_refine_ls_weighting_details 'calc w=1/[\s^2^(Fo^2^)+(0.0230P)^2^+0.6383P] where P=(Fo^2^+2Fc^2^)/3'
_refine_ls_weighting_scheme calc
_refine_ls_wR_factor_gt 0.0725
_refine_ls_wR_factor_ref 0.0877
_reflns_number_gt 5475
_reflns_number_total 8229
_reflns_threshold_expression 'I > 2\s(I)'
_cod_data_source_file ol501102b_si_002.cif
_cod_data_source_block ac131169
_cod_depositor_comments 'Adding full bibliography for 1515988--1515991.cif.'
_cod_database_code 1515990

loop_
_symmetry_equiv_pos_as_xyz
'x, y, z'
'-x, -y, z+1/2'
'x+1/2, -y, z'
'-x+1/2, y, z+1/2'

loop_
_atom_site_label
_atom_site_type_symbol
_atom_site_fract_x
_atom_site_fract_y
_atom_site_fract_z
_atom_site_U_iso_or_equiv
_atom_site_adp_type
_atom_site_occupancy
_atom_site_symmetry_multiplicity
_atom_site_calc_flag
_atom_site_refinement_flags
C1 C 0.10196(17) 0.4864(3) 0.86371(11) 0.0385(7) Uani 1 1 d .
C2 C 0.11131(16) 0.3255(3) 0.85045(9) 0.0373(7) Uani 1 1 d .
H2A H 0.1124 0.3162 0.8154 0.045 Uiso 1 1 calc R
H2B H 0.1610 0.2890 0.8629 0.045 Uiso 1 1 calc R
N3 N 0.04926(12) 0.2352(2) 0.86925(7) 0.0333(6) Uani 1 1 d .
C4 C 0.05437(17) 0.1418(3) 0.90784(10) 0.0356(7) Uani 1 1 d .
C5 C 0.12529(15) 0.1469(3) 0.93893(9) 0.0339(7) Uani 1 1 d .
H5A H 0.1355 0.0478 0.9520 0.041 Uiso 1 1 calc R
H5B H 0.1703 0.1765 0.9196 0.041 Uiso 1 1 calc R
N6 N 0.11482(13) 0.2511(3) 0.97778(7) 0.0350(6) Uani 1 1 d .
C7 C 0.14096(17) 0.3927(4) 0.97820(10) 0.0389(7) Uani 1 1 d .
C8 C 0.18489(16) 0.4526(3) 0.93574(10) 0.0378(7) Uani 1 1 d .
H8A H 0.2272 0.5168 0.9469 0.045 Uiso 1 1 calc R
H8B H 0.2078 0.3702 0.9177 0.045 Uiso 1 1 calc R
N9 N 0.13354(13) 0.5363(2) 0.90497(8) 0.0332(5) Uani 1 1 d .
C10 C -0.02427(15) 0.2398(3) 0.84306(9) 0.0369(7) Uani 1 1 d .
H10A H -0.0331 0.3411 0.8315 0.044 Uiso 1 1 calc R
H10B H -0.0667 0.2148 0.8651 0.044 Uiso 1 1 calc R
C11 C -0.02653(15) 0.1354(3) 0.80132(9) 0.0342(7) Uani 1 1 d .
C12 C 0.00844(18) -0.0013(4) 0.80351(10) 0.0473(9) Uani 1 1 d .
H12 H 0.0357 -0.0287 0.8314 0.057 Uiso 1 1 calc R
C13 C 0.00435(19) -0.0990(4) 0.76569(11) 0.0530(9) Uani 1 1 d .
H13 H 0.0285 -0.1925 0.7679 0.064 Uiso 1 1 calc R
C14 C -0.03455(18) -0.0607(4) 0.72517(11) 0.0488(9) Uani 1 1 d .
H14 H -0.0375 -0.1273 0.6993 0.059 Uiso 1 1 calc R
C15 C -0.06911(19) 0.0745(4) 0.72242(11) 0.0521(9) Uani 1 1 d .
H15 H -0.0956 0.1015 0.6943 0.063 Uiso 1 1 calc R
C16 C -0.06595(17) 0.1728(4) 0.76029(10) 0.0432(8) Uani 1 1 d .
H16 H -0.0908 0.2656 0.7580 0.052 Uiso 1 1 calc R
C17 C 0.06136(17) 0.2020(3) 1.01617(9) 0.0411(8) Uani 1 1 d .
H17A H 0.0106 0.1795 1.0020 0.049 Uiso 1 1 calc R
H17B H 0.0542 0.2837 1.0389 0.049 Uiso 1 1 calc R
C18 C 0.08954(16) 0.0677(3) 1.04296(9) 0.0334(7) Uani 1 1 d .
C19 C 0.14035(16) 0.0822(3) 1.08073(10) 0.0404(7) Uani 1 1 d .
H19 H 0.1572 0.1770 1.0903 0.048 Uiso 1 1 calc R
C20 C 0.16625(18) -0.0409(4) 1.10433(11) 0.0538(9) Uani 1 1 d .
H20 H 0.2013 -0.0298 1.1299 0.065 Uiso 1 1 calc R
C21 C 0.1423(2) -0.1793(4) 1.09152(11) 0.0535(9) Uani 1 1 d .
H21 H 0.1616 -0.2632 1.1077 0.064 Uiso 1 1 calc R
C22 C 0.08973(19) -0.1954(4) 1.05482(10) 0.0476(8) Uani 1 1 d .
H22 H 0.0717 -0.2903 1.0462 0.057 Uiso 1 1 calc R
C23 C 0.06379(18) -0.0720(3) 1.03078(10) 0.0414(8) Uani 1 1 d .
H23 H 0.0279 -0.0831 1.0056 0.050 Uiso 1 1 calc R
C24 C 0.11830(16) 0.6905(3) 0.91927(10) 0.0391(7) Uani 1 1 d .
H24A H 0.1093 0.6942 0.9539 0.047 Uiso 1 1 calc R
H24B H 0.0710 0.7255 0.9033 0.047 Uiso 1 1 calc R
C25 C 0.18433(16) 0.7917(3) 0.90682(9) 0.0339(7) Uani 1 1 d .
C26 C 0.19185(16) 0.8463(3) 0.86068(9) 0.0370(7) Uani 1 1 d .
H26 H 0.1547 0.8211 0.8373 0.044 Uiso 1 1 calc R
C27 C 0.25314(18) 0.9372(3) 0.84858(10) 0.0421(8) Uani 1 1 d .
H27 H 0.2576 0.9733 0.8171 0.050 Uiso 1 1 calc R
C28 C 0.30776(18) 0.9753(3) 0.88224(11) 0.0416(8) Uani 1 1 d .
H28 H 0.3496 1.0373 0.8739 0.050 Uiso 1 1 calc R
C29 C 0.30086(17) 0.9223(3) 0.92799(11) 0.0414(8) Uani 1 1 d .
H29 H 0.3382 0.9476 0.9512 0.050 Uiso 1 1 calc R
C30 C 0.23979(17) 0.8324(3) 0.94010(10) 0.0388(7) Uani 1 1 d .
H30 H 0.2355 0.7976 0.9718 0.047 Uiso 1 1 calc R
C31 C 0.30091(16) 0.3068(3) 0.14510(9) 0.0336(7) Uani 1 1 d .
C32 C 0.37300(16) 0.2883(3) 0.11488(9) 0.0337(7) Uani 1 1 d .
H32A H 0.3869 0.3836 0.1002 0.040 Uiso 1 1 calc R
H32B H 0.4164 0.2563 0.1351 0.040 Uiso 1 1 calc R
N33 N 0.35927(12) 0.1787(2) 0.07762(7) 0.0308(5) Uani 1 1 d .
C34 C 0.38191(16) 0.0360(3) 0.07928(9) 0.0330(7) Uani 1 1 d .
C35 C 0.42258(16) -0.0196(3) 0.12396(10) 0.0336(7) Uani 1 1 d .
H35A H 0.4642 -0.0884 0.1149 0.040 Uiso 1 1 calc R
H35B H 0.4460 0.0643 0.1410 0.040 Uiso 1 1 calc R
N36 N 0.36795(12) -0.0943(2) 0.15503(7) 0.0308(5) Uani 1 1 d .
C37 C 0.33562(16) -0.0353(3) 0.19491(10) 0.0345(7) Uani 1 1 d .
C38 C 0.34993(16) 0.1280(3) 0.20599(9) 0.0350(7) Uani 1 1 d .
H38A H 0.3500 0.1426 0.2408 0.042 Uiso 1 1 calc R
H38B H 0.4011 0.1569 0.1938 0.042 Uiso 1 1 calc R
N39 N 0.29074(12) 0.2218(2) 0.18447(7) 0.0316(5) Uani 1 1 d .
C40 C 0.31075(16) 0.2294(3) 0.03707(9) 0.0369(7) Uani 1 1 d .
H40A H 0.2611 0.2664 0.0494 0.044 Uiso 1 1 calc R
H40B H 0.2998 0.1450 0.0160 0.044 Uiso 1 1 calc R
C41 C 0.34936(15) 0.3492(3) 0.00874(9) 0.0301(7) Uani 1 1 d .
C42 C 0.39605(16) 0.3159(4) -0.02976(9) 0.0407(7) Uani 1 1 d .
H42 H 0.4049 0.2165 -0.0386 0.049 Uiso 1 1 calc R
C43 C 0.43003(17) 0.4317(4) -0.05552(11) 0.0508(9) Uani 1 1 d .
H43 H 0.4616 0.4105 -0.0822 0.061 Uiso 1 1 calc R
C44 C 0.41786(19) 0.5742(4) -0.04236(11) 0.0524(9) Uani 1 1 d .
H44 H 0.4416 0.6510 -0.0599 0.063 Uiso 1 1 calc R
C45 C 0.37239(19) 0.6087(4) -0.00456(11) 0.0490(9) Uani 1 1 d .
H45 H 0.3653 0.7083 0.0045 0.059 Uiso 1 1 calc R
C46 C 0.33648(18) 0.4961(3) 0.02056(10) 0.0378(8) Uani 1 1 d .
H46 H 0.3028 0.5195 0.0460 0.045 Uiso 1 1 calc R
C47 C 0.35086(16) -0.2509(3) 0.14297(9) 0.0354(7) Uani 1 1 d .
H47A H 0.3390 -0.2592 0.1087 0.042 Uiso 1 1 calc R
H47B H 0.3052 -0.2843 0.1610 0.042 Uiso 1 1 calc R
C48 C 0.41889(16) -0.3473(3) 0.15487(9) 0.0319(6) Uani 1 1 d .
C49 C 0.43052(17) -0.3988(3) 0.20062(9) 0.0357(7) Uani 1 1 d .
H49 H 0.3932 -0.3795 0.2245 0.043 Uiso 1 1 calc R
C50 C 0.4963(2) -0.4783(3) 0.21192(10) 0.0445(8) Uani 1 1 d .
H50 H 0.5036 -0.5135 0.2433 0.053 Uiso 1 1 calc R
C51 C 0.55123(19) -0.5064(3) 0.17751(12) 0.0478(9) Uani 1 1 d .
H51 H 0.5967 -0.5588 0.1855 0.057 Uiso 1 1 calc R
C52 C 0.53976(18) -0.4583(3) 0.13173(11) 0.0412(8) Uani 1 1 d .
H52 H 0.5770 -0.4783 0.1079 0.049 Uiso 1 1 calc R
C53 C 0.47381(16) -0.3806(3) 0.12044(9) 0.0356(7) Uani 1 1 d .
H53 H 0.4658 -0.3495 0.0886 0.043 Uiso 1 1 calc R
C54 C 0.21591(16) 0.2232(3) 0.20877(9) 0.0362(7) Uani 1 1 d .
H54A H 0.2040 0.1224 0.2198 0.043 Uiso 1 1 calc R
H54B H 0.1756 0.2521 0.1858 0.043 Uiso 1 1 calc R
C55 C 0.21303(16) 0.3265(3) 0.25076(9) 0.0331(7) Uani 1 1 d .
C56 C 0.24091(18) 0.4690(3) 0.24799(10) 0.0431(8) Uani 1 1 d .
H56 H 0.2645 0.5009 0.2194 0.052 Uiso 1 1 calc R
C57 C 0.23560(19) 0.5651(4) 0.28507(11) 0.0489(8) Uani 1 1 d .
H57 H 0.2555 0.6619 0.2821 0.059 Uiso 1 1 calc R
C58 C 0.20108(18) 0.5209(4) 0.32709(12) 0.0469(9) Uani 1 1 d .
H58 H 0.1975 0.5866 0.3532 0.056 Uiso 1 1 calc R
C59 C 0.17192(17) 0.3795(4) 0.33047(11) 0.0491(8) Uani 1 1 d .
H59 H 0.1476 0.3485 0.3590 0.059 Uiso 1 1 calc R
C60 C 0.17803(16) 0.2821(3) 0.29225(10) 0.0403(7) Uani 1 1 d .
H60 H 0.1580 0.1852 0.2949 0.048 Uiso 1 1 calc R
O1 O 0.06123(12) 0.5653(2) 0.83787(7) 0.0544(6) Uani 1 1 d .
O2 O 0.00064(12) 0.0600(2) 0.91896(7) 0.0477(5) Uani 1 1 d .
O3 O 0.12909(14) 0.4765(2) 1.01165(7) 0.0540(6) Uani 1 1 d .
O4 O 0.25004(12) 0.3931(2) 0.13176(7) 0.0471(5) Uani 1 1 d .
O5 O 0.36966(13) -0.0513(2) 0.04674(7) 0.0490(6) Uani 1 1 d .
O6 O 0.29330(12) -0.1066(2) 0.22078(7) 0.0498(6) Uani 1 1 d .

loop_
_atom_site_aniso_label
_atom_site_aniso_U_11
_atom_site_aniso_U_22
_atom_site_aniso_U_33
_atom_site_aniso_U_23
_atom_site_aniso_U_13
_atom_site_aniso_U_12
C1 0.0375(17) 0.039(2) 0.0393(17) 0.0039(15) 0.0061(15) -0.0040(15)
C2 0.0426(18) 0.0430(19) 0.0262(13) -0.0007(13) -0.0009(13) -0.0030(15)
N3 0.0304(13) 0.0324(14) 0.0371(13) -0.0040(11) -0.0016(11) -0.0040(11)
C4 0.0350(17) 0.0349(18) 0.0370(16) -0.0074(15) 0.0018(14) -0.0008(15)
C5 0.0404(17) 0.0274(17) 0.0337(14) -0.0019(13) 0.0000(13) 0.0015(13)
N6 0.0447(15) 0.0299(14) 0.0305(11) -0.0017(11) 0.0044(11) 0.0073(12)
C7 0.0412(18) 0.039(2) 0.0366(16) -0.0025(16) -0.0021(14) 0.0031(16)
C8 0.0408(17) 0.0336(17) 0.0389(17) -0.0039(14) -0.0062(14) -0.0064(15)
N9 0.0352(13) 0.0292(14) 0.0350(12) -0.0009(11) -0.0043(11) -0.0019(11)
C10 0.0351(17) 0.0373(18) 0.0382(15) -0.0022(14) -0.0020(13) 0.0023(14)
C11 0.0300(16) 0.0377(19) 0.0349(15) -0.0008(14) 0.0003(13) -0.0042(14)
C12 0.047(2) 0.054(2) 0.0405(17) -0.0130(17) -0.0102(16) 0.0117(17)
C13 0.051(2) 0.057(2) 0.0514(19) -0.0211(18) 0.0012(17) 0.0060(19)
C14 0.0433(19) 0.062(2) 0.0408(17) -0.0196(18) 0.0075(16) -0.0171(18)
C15 0.056(2) 0.066(3) 0.0344(17) 0.0012(18) -0.0068(16) -0.018(2)
C16 0.0466(19) 0.043(2) 0.0397(16) 0.0063(15) -0.0084(15) -0.0060(16)
C17 0.0483(19) 0.0375(19) 0.0375(16) 0.0024(14) 0.0134(14) 0.0062(15)
C18 0.0306(16) 0.0394(19) 0.0301(15) 0.0011(14) 0.0061(13) 0.0011(14)
C19 0.0417(18) 0.046(2) 0.0335(15) -0.0015(15) 0.0031(14) -0.0121(16)
C20 0.041(2) 0.081(3) 0.0399(18) 0.0187(19) -0.0053(16) -0.008(2)
C21 0.058(2) 0.053(2) 0.0498(19) 0.0174(18) 0.0095(18) 0.0082(19)
C22 0.067(2) 0.0302(19) 0.0453(18) 0.0001(15) 0.0097(17) -0.0083(17)
C23 0.051(2) 0.039(2) 0.0347(16) -0.0037(15) 0.0006(14) -0.0050(16)
C24 0.0381(17) 0.0333(19) 0.0459(16) -0.0040(14) 0.0040(14) 0.0028(14)
C25 0.0391(17) 0.0252(17) 0.0375(15) -0.0052(13) 0.0014(14) 0.0087(13)
C26 0.0431(17) 0.0315(17) 0.0366(15) -0.0051(14) -0.0053(14) 0.0048(14)
C27 0.0523(19) 0.0336(18) 0.0403(17) 0.0062(14) 0.0034(16) 0.0011(16)
C28 0.0380(18) 0.0333(18) 0.054(2) 0.0024(15) 0.0014(16) -0.0038(15)
C29 0.0386(18) 0.0355(19) 0.0501(18) -0.0019(15) -0.0072(15) -0.0026(15)
C30 0.0475(19) 0.0338(17) 0.0352(14) 0.0052(14) -0.0006(14) 0.0056(15)
C31 0.0393(17) 0.0313(17) 0.0302(14) -0.0053(13) -0.0029(13) -0.0035(14)
C32 0.0393(17) 0.0302(17) 0.0316(14) 0.0005(13) 0.0019(13) -0.0080(14)
N33 0.0403(14) 0.0263(14) 0.0258(11) 0.0029(11) -0.0037(11) -0.0039(11)
C34 0.0374(17) 0.0324(18) 0.0293(14) 0.0005(14) 0.0053(13) -0.0014(14)
C35 0.0321(16) 0.0313(16) 0.0375(16) 0.0012(14) 0.0022(13) -0.0007(13)
N36 0.0297(13) 0.0299(14) 0.0329(12) 0.0045(11) 0.0031(10) 0.0002(11)
C37 0.0337(17) 0.0375(19) 0.0322(16) 0.0085(14) 0.0008(13) 0.0048(15)
C38 0.0376(16) 0.0416(19) 0.0257(14) -0.0016(13) -0.0005(13) 0.0011(15)
N39 0.0309(13) 0.0337(15) 0.0303(12) 0.0008(11) 0.0012(10) 0.0000(11)
C40 0.0427(17) 0.0380(18) 0.0299(14) 0.0047(13) -0.0048(13) -0.0070(15)
C41 0.0315(16) 0.0323(17) 0.0266(13) 0.0033(12) -0.0082(13) -0.0019(13)
C42 0.0381(17) 0.0471(19) 0.0369(16) 0.0004(15) -0.0016(14) 0.0030(15)
C43 0.0335(18) 0.084(3) 0.0347(16) 0.0086(19) 0.0031(14) -0.0074(19)
C44 0.053(2) 0.061(3) 0.0430(19) 0.0230(18) -0.0133(17) -0.0242(19)
C45 0.060(2) 0.039(2) 0.0478(18) 0.0073(16) -0.0215(17) -0.0067(18)
C46 0.0463(19) 0.0358(19) 0.0313(15) 0.0007(14) -0.0065(14) 0.0005(15)
C47 0.0371(17) 0.0322(17) 0.0369(15) 0.0033(13) -0.0008(13) -0.0045(14)
C48 0.0342(16) 0.0248(16) 0.0367(15) -0.0026(13) 0.0009(13) -0.0067(13)
C49 0.0431(18) 0.0316(17) 0.0325(15) -0.0009(13) 0.0055(14) -0.0016(15)
C50 0.057(2) 0.0374(19) 0.0394(17) 0.0072(15) -0.0045(16) 0.0056(17)
C51 0.044(2) 0.040(2) 0.060(2) 0.0021(17) -0.0004(17) 0.0080(16)
C52 0.0435(19) 0.0343(18) 0.0458(17) -0.0044(16) 0.0113(15) 0.0017(15)
C53 0.0430(18) 0.0308(17) 0.0330(15) 0.0031(13) 0.0031(14) -0.0034(14)
C54 0.0345(17) 0.0369(18) 0.0372(15) -0.0038(14) 0.0030(13) -0.0032(14)
C55 0.0328(16) 0.0332(18) 0.0335(15) -0.0043(14) -0.0025(13) 0.0039(14)
C56 0.0452(19) 0.044(2) 0.0401(17) -0.0040(16) 0.0075(15) -0.0063(16)
C57 0.052(2) 0.043(2) 0.0510(19) -0.0128(17) 0.0035(16) -0.0069(17)
C58 0.048(2) 0.047(2) 0.0453(19) -0.0164(17) -0.0077(17) 0.0092(17)
C59 0.050(2) 0.064(2) 0.0332(16) 0.0005(17) 0.0030(14) 0.0040(19)
C60 0.0427(18) 0.0405(19) 0.0378(16) 0.0018(15) 0.0007(14) 0.0047(15)
O1 0.0634(15) 0.0461(14) 0.0538(13) 0.0059(12) -0.0173(12) 0.0054(12)
O2 0.0434(13) 0.0510(14) 0.0487(12) 0.0010(11) 0.0009(10) -0.0118(11)
O3 0.0828(17) 0.0383(13) 0.0408(11) -0.0131(11) 0.0074(12) -0.0089(12)
O4 0.0481(12) 0.0483(13) 0.0450(12) 0.0046(11) -0.0009(10) 0.0146(12)
O5 0.0739(16) 0.0366(13) 0.0365(11) -0.0085(10) -0.0043(11) 0.0010(12)
O6 0.0595(14) 0.0413(13) 0.0484(12) 0.0079(11) 0.0209(11) -0.0042(11)

loop_
_atom_type_symbol
_atom_type_description
_atom_type_scat_dispersion_real
_atom_type_scat_dispersion_imag
_atom_type_scat_source
C C 0.0033 0.0016 'International Tables Vol C Tables 4.2.6.8 and 6.1.1.4'
H H 0.0000 0.0000 'International Tables Vol C Tables 4.2.6.8 and 6.1.1.4'
N N 0.0061 0.0033 'International Tables Vol C Tables 4.2.6.8 and 6.1.1.4'
O O 0.0106 0.0060 'International Tables Vol C Tables 4.2.6.8 and 6.1.1.4'

loop_
_geom_angle_atom_site_label_1
_geom_angle_atom_site_label_2
_geom_angle_atom_site_label_3
_geom_angle
O1 C1 N9 122.4(3)
O1 C1 C2 118.2(3)
N9 C1 C2 119.2(3)
N3 C2 C1 112.0(2)
N3 C2 H2A 109.2
C1 C2 H2A 109.2
N3 C2 H2B 109.2
C1 C2 H2B 109.2
H2A C2 H2B 107.9
C4 N3 C2 125.8(2)
C4 N3 C10 117.8(2)
C2 N3 C10 116.4(2)
O2 C4 N3 121.4(3)
O2 C4 C5 119.2(3)
N3 C4 C5 119.3(3)
N6 C5 C4 110.7(2)
N6 C5 H5A 109.5
C4 C5 H5A 109.5
N6 C5 H5B 109.5
C4 C5 H5B 109.5
H5A C5 H5B 108.1
C7 N6 C5 125.3(2)
C7 N6 C17 118.8(2)
C5 N6 C17 115.2(2)
O3 C7 N6 122.4(3)
O3 C7 C8 117.7(3)
N6 C7 C8 119.9(3)
N9 C8 C7 110.3(2)
N9 C8 H8A 109.6
C7 C8 H8A 109.6
N9 C8 H8B 109.6
C7 C8 H8B 109.6
H8A C8 H8B 108.1
C1 N9 C8 125.4(2)
C1 N9 C24 118.4(2)
C8 N9 C24 116.2(2)
N3 C10 C11 113.2(2)
N3 C10 H10A 108.9
C11 C10 H10A 108.9
N3 C10 H10B 108.9
C11 C10 H10B 108.9
H10A C10 H10B 107.8
C12 C11 C16 118.3(3)
C12 C11 C10 121.2(3)
C16 C11 C10 120.5(3)
C11 C12 C13 121.2(3)
C11 C12 H12 119.4
C13 C12 H12 119.4
C14 C13 C12 120.1(3)
C14 C13 H13 120.0
C12 C13 H13 120.0
C15 C14 C13 119.4(3)
C15 C14 H14 120.3
C13 C14 H14 120.3
C14 C15 C16 121.0(3)
C14 C15 H15 119.5
C16 C15 H15 119.5
C11 C16 C15 120.0(3)
C11 C16 H16 120.0
C15 C16 H16 120.0
N6 C17 C18 113.6(2)
N6 C17 H17A 108.8
C18 C17 H17A 108.8
N6 C17 H17B 108.8
C18 C17 H17B 108.8
H17A C17 H17B 107.7
C19 C18 C23 118.7(3)
C19 C18 C17 120.7(3)
C23 C18 C17 120.6(3)
C20 C19 C18 120.0(3)
C20 C19 H19 120.0
C18 C19 H19 120.0
C21 C20 C19 121.2(3)
C21 C20 H20 119.4
C19 C20 H20 119.4
C20 C21 C22 119.5(3)
C20 C21 H21 120.3
C22 C21 H21 120.3
C23 C22 C21 119.5(3)
C23 C22 H22 120.2
C21 C22 H22 120.2
C22 C23 C18 121.0(3)
C22 C23 H23 119.5
C18 C23 H23 119.5
N9 C24 C25 112.1(2)
N9 C24 H24A 109.2
C25 C24 H24A 109.2
N9 C24 H24B 109.2
C25 C24 H24B 109.2
H24A C24 H24B 107.9
C30 C25 C26 117.8(3)
C30 C25 C24 122.0(2)
C26 C25 C24 120.2(3)
C27 C26 C25 120.7(3)
C27 C26 H26 119.6
C25 C26 H26 119.6
C28 C27 C26 120.4(3)
C28 C27 H27 119.8
C26 C27 H27 119.8
C29 C28 C27 119.5(3)
C29 C28 H28 120.3
C27 C28 H28 120.3
C28 C29 C30 120.2(3)
C28 C29 H29 119.9
C30 C29 H29 119.9
C29 C30 C25 121.4(3)
C29 C30 H30 119.3
C25 C30 H30 119.3
O4 C31 N39 120.8(2)
O4 C31 C32 119.1(2)
N39 C31 C32 119.9(2)
N33 C32 C31 109.9(2)
N33 C32 H32A 109.7
C31 C32 H32A 109.7
N33 C32 H32B 109.7
C31 C32 H32B 109.7
H32A C32 H32B 108.2
C34 N33 C32 125.3(2)
C34 N33 C40 119.1(2)
C32 N33 C40 115.4(2)
O5 C34 N33 122.7(3)
O5 C34 C35 118.6(2)
N33 C34 C35 118.6(2)
N36 C35 C34 110.3(2)
N36 C35 H35A 109.6
C34 C35 H35A 109.6
N36 C35 H35B 109.6
C34 C35 H35B 109.6
H35A C35 H35B 108.1
C37 N36 C35 125.3(2)
C37 N36 C47 118.6(2)
C35 N36 C47 115.9(2)
O6 C37 N36 122.0(3)
O6 C37 C38 119.3(3)
N36 C37 C38 118.7(2)
N39 C38 C37 111.4(2)
N39 C38 H38A 109.4
C37 C38 H38A 109.4
N39 C38 H38B 109.4
C37 C38 H38B 109.4
H38A C38 H38B 108.0
C31 N39 C38 125.1(2)
C31 N39 C54 119.3(2)
C38 N39 C54 115.6(2)
N33 C40 C41 112.1(2)
N33 C40 H40A 109.2
C41 C40 H40A 109.2
N33 C40 H40B 109.2
C41 C40 H40B 109.2
H40A C40 H40B 107.9
C42 C41 C46 119.3(3)
C42 C41 C40 121.1(3)
C46 C41 C40 119.6(3)
C41 C42 C43 119.0(3)
C41 C42 H42 120.5
C43 C42 H42 120.5
C44 C43 C42 120.3(3)
C44 C43 H43 119.8
C42 C43 H43 119.8
C45 C44 C43 121.4(3)
C45 C44 H44 119.3
C43 C44 H44 119.3
C44 C45 C46 119.2(3)
C44 C45 H45 120.4
C46 C45 H45 120.4
C45 C46 C41 120.7(3)
C45 C46 H46 119.6
C41 C46 H46 119.6
N36 C47 C48 110.3(2)
N36 C47 H47A 109.6
C48 C47 H47A 109.6
N36 C47 H47B 109.6
C48 C47 H47B 109.6
H47A C47 H47B 108.1
C49 C48 C53 118.3(3)
C49 C48 C47 121.1(2)
C53 C48 C47 120.5(2)
C48 C49 C50 120.6(3)
C48 C49 H49 119.7
C50 C49 H49 119.7
C51 C50 C49 120.2(3)
C51 C50 H50 119.9
C49 C50 H50 119.9
C52 C51 C50 119.8(3)
C52 C51 H51 120.1
C50 C51 H51 120.1
C51 C52 C53 119.9(3)
C51 C52 H52 120.1
C53 C52 H52 120.1
C52 C53 C48 121.2(3)
C52 C53 H53 119.4
C48 C53 H53 119.4
N39 C54 C55 113.5(2)
N39 C54 H54A 108.9
C55 C54 H54A 108.9
N39 C54 H54B 108.9
C55 C54 H54B 108.9
H54A C54 H54B 107.7
C60 C55 C56 118.4(3)
C60 C55 C54 119.7(3)
C56 C55 C54 121.7(2)
C57 C56 C55 122.1(3)
C57 C56 H56 118.9
C55 C56 H56 118.9
C56 C57 C58 119.8(3)
C56 C57 H57 120.1
C58 C57 H57 120.1
C59 C58 C57 119.1(3)
C59 C58 H58 120.5
C57 C58 H58 120.5
C58 C59 C60 120.5(3)
C58 C59 H59 119.8
C60 C59 H59 119.8
C55 C60 C59 120.1(3)
C55 C60 H60 120.0
C59 C60 H60 120.0

loop_
_geom_bond_atom_site_label_1
_geom_bond_atom_site_label_2
_geom_bond_distance
C1 O1 1.244(3)
C1 N9 1.364(4)
C1 C2 1.519(4)
C2 N3 1.455(3)
C2 H2A 0.9900
C2 H2B 0.9900
N3 C4 1.383(4)
N3 C10 1.476(3)
C4 O2 1.235(3)
C4 C5 1.513(4)
C5 N6 1.459(3)
C5 H5A 0.9900
C5 H5B 0.9900
N6 C7 1.366(4)
N6 C17 1.494(3)
C7 O3 1.229(3)
C7 C8 1.521(4)
C8 N9 1.459(3)
C8 H8A 0.9900
C8 H8B 0.9900
N9 C24 1.483(3)
C10 C11 1.512(4)
C10 H10A 0.9900
C10 H10B 0.9900
C11 C12 1.385(4)
C11 C16 1.386(4)
C12 C13 1.390(4)
C12 H12 0.9500
C13 C14 1.372(4)
C13 H13 0.9500
C14 C15 1.371(4)
C14 H14 0.9500
C15 C16 1.394(4)
C15 H15 0.9500
C16 H16 0.9500
C17 C18 1.517(4)
C17 H17A 0.9900
C17 H17B 0.9900
C18 C19 1.389(4)
C18 C23 1.390(4)
C19 C20 1.377(4)
C19 H19 0.9500
C20 C21 1.374(4)
C20 H20 0.9500
C21 C22 1.388(4)
C21 H21 0.9500
C22 C23 1.386(4)
C22 H22 0.9500
C23 H23 0.9500
C24 C25 1.513(4)
C24 H24A 0.9900
C24 H24B 0.9900
C25 C30 1.395(4)
C25 C26 1.398(4)
C26 C27 1.391(4)
C26 H26 0.9500
C27 C28 1.386(4)
C27 H27 0.9500
C28 C29 1.382(4)
C28 H28 0.9500
C29 C30 1.383(4)
C29 H29 0.9500
C30 H30 0.9500
C31 O4 1.241(3)
C31 N39 1.364(3)
C31 C32 1.524(4)
C32 N33 1.467(3)
C32 H32A 0.9900
C32 H32B 0.9900
N33 C34 1.357(3)
N33 C40 1.493(3)
C34 O5 1.232(3)
C34 C35 1.530(4)
C35 N36 1.459(3)
C35 H35A 0.9900
C35 H35B 0.9900
N36 C37 1.366(3)
N36 C47 1.495(3)
C37 O6 1.222(3)
C37 C38 1.538(4)
C38 N39 1.468(3)
C38 H38A 0.9900
C38 H38B 0.9900
N39 C54 1.470(3)
C40 C41 1.508(4)
C40 H40A 0.9900
C40 H40B 0.9900
C41 C42 1.388(4)
C41 C46 1.395(4)
C42 C43 1.409(4)
C42 H42 0.9500
C43 C44 1.364(5)
C43 H43 0.9500
C44 C45 1.363(4)
C44 H44 0.9500
C45 C46 1.393(4)
C45 H45 0.9500
C46 H46 0.9500
C47 C48 1.510(4)
C47 H47A 0.9900
C47 H47B 0.9900
C48 C49 1.386(4)
C48 C53 1.394(3)
C49 C50 1.390(4)
C49 H49 0.9500
C50 C51 1.385(4)
C50 H50 0.9500
C51 C52 1.377(4)
C51 H51 0.9500
C52 C53 1.383(4)
C52 H52 0.9500
C53 H53 0.9500
C54 C55 1.512(3)
C54 H54A 0.9900
C54 H54B 0.9900
C55 C60 1.379(4)
C55 C56 1.386(4)
C56 C57 1.365(4)
C56 H56 0.9500
C57 C58 1.387(4)
C57 H57 0.9500
C58 C59 1.386(4)
C58 H58 0.9500
C59 C60 1.398(4)
C59 H59 0.9500
C60 H60 0.9500
